data_7134490
loop_
_publ_author_name
'Hao, Yang'
'Yang, Yang'
'Yang, Fengyu'
'Shi, Youpeng'
'Jing, Xu'
'Duan, Chunying'

_publ_section_title
;
 An Ir(ppy)3 encapsulated metal--organic tetrahedral cage for
 photocatalytic dehydrogenation cross-couplings
;
_journal_issue 47
_journal_name_full 'Chemical Communications'
_journal_page_first 8576
_journal_page_last 8579
_journal_paper_doi 10.1039/D5CC01206F
_journal_volume 61
_journal_year 2025
_chemical_formula_moiety 'C168 H120 Fe4 N48 O12'
_chemical_formula_sum 'C168 H120 Fe4 N48 O12'
_chemical_formula_weight 3226.51
_space_group_crystal_system cubic
_space_group_IT_number 218
_space_group_name_Hall 'P -4n 2 3'
_space_group_name_H-M_alt 'P -4 3 n'
_atom_sites_solution_hydrogens geom
_atom_sites_solution_primary direct
_audit_creation_date 2024-11-18
_audit_creation_method
;
Olex2 1.5
(compiled 2022.04.07 svn.rca3783a0 for OlexSys, GUI svn.r6498)
;
_audit_update_record
;
2025-01-11 deposited with the CCDC.	2025-04-30 downloaded from the CCDC.
;
_cell_angle_alpha 90
_cell_angle_beta 90
_cell_angle_gamma 90
_cell_formula_units_Z 2
_cell_length_a 26.4918(11)
_cell_length_b 26.4918(11)
_cell_length_c 26.4918(11)
_cell_measurement_reflns_used 9750
_cell_measurement_temperature 175.00
_cell_measurement_theta_max 53.03
_cell_measurement_theta_min 2.90
_cell_volume 18592.4(13)
_computing_molecular_graphics 'Olex2 1.5 (Dolomanov et al., 2009)'
_computing_publication_material 'Olex2 1.5 (Dolomanov et al., 2009)'
_computing_structure_refinement 'SHELXL 2019/2 (Sheldrick, 2015)'
_computing_structure_solution 'SHELXS  (Sheldrick, 2008)'
_diffrn_ambient_temperature 175.00
_diffrn_measured_fraction_theta_full 1.000
_diffrn_measured_fraction_theta_max 0.998
_diffrn_measurement_device_type 'Bruker D8 VENTURE Metaljet PHOTON II'
_diffrn_measurement_method '\f and \w scans'
_diffrn_radiation_type GaK\a
_diffrn_radiation_wavelength 1.34139
_diffrn_reflns_av_R_equivalents 0.0922
_diffrn_reflns_av_unetI/netI 0.0291
_diffrn_reflns_Laue_measured_fraction_full 1.000
_diffrn_reflns_Laue_measured_fraction_max 0.998
_diffrn_reflns_limit_h_max 31
_diffrn_reflns_limit_h_min -31
_diffrn_reflns_limit_k_max 29
_diffrn_reflns_limit_k_min -31
_diffrn_reflns_limit_l_max 28
_diffrn_reflns_limit_l_min -31
_diffrn_reflns_number 181084
_diffrn_reflns_point_group_measured_fraction_full 0.998
_diffrn_reflns_point_group_measured_fraction_max 0.996
_diffrn_reflns_theta_full 53.111
_diffrn_reflns_theta_max 53.111
_diffrn_reflns_theta_min 2.052
_exptl_absorpt_coefficient_mu 1.023
_exptl_absorpt_correction_T_max 0.6898
_exptl_absorpt_correction_T_min 0.5142
_exptl_absorpt_correction_type multi-scan
_exptl_absorpt_process_details
;
SADABS-2016/2 (Bruker,2016/2) was used for absorption correction.
wR2(int) was 0.1387 before and 0.1193 after correction.
The Ratio of minimum to maximum transmission is 0.7454.
The \l/2 correction factor is Not present.
;
_exptl_crystal_density_diffrn 0.576
_exptl_crystal_description block
_exptl_crystal_F_000 3328
_exptl_crystal_size_max 0.23
_exptl_crystal_size_mid 0.18
_exptl_crystal_size_min 0.16
_refine_diff_density_max 0.545
_refine_diff_density_min -0.889
_refine_diff_density_rms 0.083
_refine_ls_abs_structure_details
;
 Refined as an inversion twin.
;
_refine_ls_abs_structure_Flack 0.46(3)
_refine_ls_extinction_method none
_refine_ls_goodness_of_fit_ref 1.125
_refine_ls_hydrogen_treatment constr
_refine_ls_matrix_type full
_refine_ls_number_parameters 176
_refine_ls_number_reflns 5511
_refine_ls_number_restraints 69
_refine_ls_restrained_S_all 1.235
_refine_ls_R_factor_all 0.1079
_refine_ls_R_factor_gt 0.1063
_refine_ls_shift/su_max 0.000
_refine_ls_shift/su_mean 0.000
_refine_ls_structure_factor_coef Fsqd
_refine_ls_weighting_details 'w=1/[\s^2^(Fo^2^)+(0.1591P)^2^+25.3051P] where P=(Fo^2^+2Fc^2^)/3'
_refine_ls_weighting_scheme calc
_refine_ls_wR_factor_gt 0.2813
_refine_ls_wR_factor_ref 0.2829
_reflns_Friedel_coverage 0.860
_reflns_Friedel_fraction_full 0.995
_reflns_Friedel_fraction_max 0.993
_reflns_number_gt 5409
_reflns_number_total 5511
_reflns_threshold_expression 'I > 2\s(I)'
_cod_data_source_file d5cc01206f2.cif
_cod_data_source_block 1
_cod_depositor_comments 'Adding full bibliography for 7134490--7134491.cif.'
_cod_original_cell_volume 18592(2)
_cod_database_code 7134490
_shelx_shelxl_version_number 2019/2
_shelx_space_group_comment
;
The symmetry employed for this shelxl refinement is uniquely defined
by the following loop, which should always be used as a source of
symmetry information in preference to the above space-group names.
They are only intended as comments.
;
_shelx_estimated_absorpt_t_max 0.853
_shelx_estimated_absorpt_t_min 0.799
_olex2_refinement_description
;
1. Twinned data refinement
 Scales: 0.54(3)
 0.46(3)
2. Fixed Uiso
 At 1.2 times of:
  All C(H) groups, All N(H) groups
3. Restrained distances
 C4-C5
 1.39 with sigma of 0.01
 C4-C3
 1.39 with sigma of 0.01
4. Rigid bond restraints
 N1, C1
 with sigma for 1-2 distances of 0.003 and sigma for 1-3 distances of 0.006
 C5, N1
 with sigma for 1-2 distances of 0.003 and sigma for 1-3 distances of 0.006
 N4, C12
 with sigma for 1-2 distances of 0.003 and sigma for 1-3 distances of 0.006
 C3, C2
 with sigma for 1-2 distances of 0.003 and sigma for 1-3 distances of 0.006
 C8, C9
 with sigma for 1-2 distances of 0.003 and sigma for 1-3 distances of 0.006
 C12, C13
 with sigma for 1-2 distances of 0.003 and sigma for 1-3 distances of 0.006
 C14, C13
 with sigma for 1-2 distances of 0.003 and sigma for 1-3 distances of 0.006
5. Uiso/Uaniso restraints and constraints
Uanis(C12) \\sim Ueq, Uanis(C14) \\sim Ueq, Uanis(C11) \\sim Ueq, Uanis(C1)
\\sim Ueq, Uanis(N1) \\sim Ueq, Uanis(N2) \\sim Ueq, Uanis(C5) \\sim Ueq,
Uanis(C2) \\sim Ueq: with sigma of 0.002 and sigma for terminal atoms of 0.004
Uanis(C7) \\sim Ueq, Uanis(N3) \\sim Ueq: with sigma of 0.01 and sigma for
terminal atoms of 0.02
6.a Aromatic/amide H refined with riding coordinates:
 N4(H4), C1(H1), C2(H2), C3(H3), C4(H4A), C7(H7), C8(H8), C14(H14), C10(H10),
 C11(H11)
;
_smtbx_masks_void_probe_radius 1.2
_smtbx_masks_void_truncation_radius 1.2
_olex2_submission_special_instructions 'No special instructions were received'

loop_
_space_group_symop_operation_xyz
'x, y, z'
'y+1/2, -x+1/2, -z+1/2'
'-x, -y, z'
'-y+1/2, x+1/2, -z+1/2'
'-x+1/2, z+1/2, -y+1/2'
'x, -y, -z'
'-x+1/2, -z+1/2, y+1/2'
'-z+1/2, -y+1/2, x+1/2'
'-x, y, -z'
'z+1/2, -y+1/2, -x+1/2'
'z, x, y'
'y, z, x'
'-y, -z, x'
'z, -x, -y'
'-y, z, -x'
'-z, -x, y'
'-z, x, -y'
'y, -z, -x'
'-y+1/2, -x+1/2, z+1/2'
'y+1/2, x+1/2, z+1/2'
'x+1/2, -z+1/2, -y+1/2'
'x+1/2, z+1/2, y+1/2'
'-z+1/2, y+1/2, -x+1/2'
'z+1/2, y+1/2, x+1/2'

loop_
_atom_site_label
_atom_site_type_symbol
_atom_site_fract_x
_atom_site_fract_y
_atom_site_fract_z
_atom_site_U_iso_or_equiv
_atom_site_adp_type
_atom_site_occupancy
_atom_site_site_symmetry_order
_atom_site_calc_flag
_atom_site_refinement_flags_posn
_atom_site_refinement_flags_adp
_atom_site_refinement_flags_occupancy
_atom_site_disorder_assembly
_atom_site_disorder_group
Fe1 Fe 0.75324(4) 0.24676(4) 0.24676(4) 0.0485(5) Uani 1 3 d S T P . .
O1 O 0.7412(2) 0.5522(3) 0.3962(2) 0.0700(17) Uani 1 1 d . . . . .
N1 N 0.8208(2) 0.2320(2) 0.2685(2) 0.0370(11) Uani 1 1 d . U . . .
N2 N 0.7751(3) 0.3177(3) 0.2680(3) 0.0568(16) Uani 1 1 d . U . . .
N3 N 0.7378(2) 0.4799(3) 0.3246(4) 0.073(2) Uani 1 1 d . U . . .
N4 N 0.7062(3) 0.5160(2) 0.3269(2) 0.0586(19) Uani 1 1 d . U . . .
H4 H 0.684537 0.519407 0.301919 0.070 Uiso 1 1 calc R U . . .
C1 C 0.8408(4) 0.1803(4) 0.2660(3) 0.063(2) Uani 1 1 d . U . . .
H1 H 0.819886 0.152230 0.258236 0.076 Uiso 1 1 calc R U . . .
C2 C 0.8929(4) 0.1749(4) 0.2758(4) 0.074(2) Uani 1 1 d . U . . .
H2 H 0.908017 0.143102 0.268949 0.088 Uiso 1 1 calc R U . . .
C3 C 0.9260(3) 0.2160(3) 0.2964(3) 0.0534(18) Uani 1 1 d D U . . .
H3 H 0.960013 0.210610 0.306379 0.064 Uiso 1 1 calc R U . . .
C4 C 0.9028(3) 0.2615(3) 0.2993(4) 0.073(3) Uani 1 1 d D . . . .
H4A H 0.922054 0.289436 0.310894 0.088 Uiso 1 1 calc R U . . .
C5 C 0.8487(3) 0.2703(3) 0.2854(3) 0.0496(17) Uani 1 1 d D U . . .
C6 C 0.8227(3) 0.3175(3) 0.2870(3) 0.0498(18) Uani 1 1 d . . . . .
C7 C 0.8455(4) 0.3629(4) 0.3085(6) 0.095(4) Uani 1 1 d . U . . .
H7 H 0.878004 0.364504 0.323674 0.114 Uiso 1 1 calc R U . . .
C8 C 0.8121(4) 0.4038(3) 0.3035(4) 0.072(3) Uani 1 1 d . U . . .
H8 H 0.824111 0.436257 0.312984 0.087 Uiso 1 1 calc R U . . .
C9 C 0.7625(5) 0.4006(4) 0.2856(5) 0.091(3) Uani 1 1 d . U . . .
C12 C 0.7038(3) 0.5497(3) 0.3661(3) 0.0438(15) Uani 1 1 d . U . . .
C13 C 0.6642(3) 0.5932(3) 0.3702(3) 0.0482(15) Uani 1 1 d . U . . .
C14 C 0.6235(3) 0.5988(3) 0.3324(3) 0.0467(16) Uani 1 1 d . U . . .
H14 H 0.622201 0.576169 0.304619 0.056 Uiso 1 1 calc R U . . .
C10 C 0.7474(4) 0.3559(3) 0.2735(4) 0.066(3) Uani 1 1 d . . . . .
H10 H 0.712158 0.351458 0.268415 0.079 Uiso 1 1 calc R U . . .
C11 C 0.7318(3) 0.4434(3) 0.2911(4) 0.0573(19) Uani 1 1 d . U . . .
H11 H 0.704007 0.446405 0.268647 0.069 Uiso 1 1 calc R U . . .

loop_
_atom_site_aniso_label
_atom_site_aniso_U_11
_atom_site_aniso_U_22
_atom_site_aniso_U_33
_atom_site_aniso_U_23
_atom_site_aniso_U_13
_atom_site_aniso_U_12
Fe1 0.0485(5) 0.0485(5) 0.0485(5) -0.0026(5) 0.0026(5) 0.0026(5)
O1 0.047(3) 0.100(5) 0.062(3) 0.007(3) -0.012(3) 0.024(3)
N1 0.041(2) 0.0365(19) 0.033(2) 0.0166(17) -0.0023(17) 0.0062(16)
N2 0.067(3) 0.051(2) 0.053(2) -0.014(2) 0.008(2) 0.015(2)
N3 0.015(2) 0.089(5) 0.117(6) -0.022(5) 0.021(3) -0.001(3)
N4 0.098(5) 0.045(3) 0.032(3) -0.006(2) -0.018(3) 0.035(4)
C1 0.070(3) 0.062(3) 0.057(3) 0.008(2) 0.004(2) 0.007(2)
C2 0.076(3) 0.072(3) 0.073(3) 0.004(2) -0.011(2) 0.007(2)
C3 0.070(5) 0.063(4) 0.027(3) -0.019(3) -0.010(3) 0.018(4)
C4 0.067(5) 0.067(6) 0.086(7) -0.048(5) -0.011(5) -0.005(5)
C5 0.045(3) 0.048(2) 0.056(3) -0.012(2) -0.005(2) -0.003(2)
C6 0.050(4) 0.052(4) 0.047(4) -0.012(3) -0.019(3) 0.005(3)
C7 0.050(5) 0.074(6) 0.159(10) -0.044(6) -0.023(6) 0.019(5)
C8 0.064(5) 0.051(5) 0.101(7) -0.031(5) 0.030(4) -0.041(4)
C9 0.090(6) 0.038(4) 0.144(10) -0.035(6) -0.004(7) 0.011(5)
C12 0.042(2) 0.046(2) 0.043(2) 0.0041(19) -0.014(2) 0.0028(19)
C13 0.067(4) 0.051(4) 0.026(3) 0.000(3) 0.000(3) -0.006(3)
C14 0.040(2) 0.055(3) 0.045(2) -0.005(2) -0.011(2) -0.002(2)
C10 0.077(6) 0.026(3) 0.094(6) -0.024(4) -0.051(5) 0.008(4)
C11 0.047(3) 0.053(3) 0.073(3) 0.002(2) -0.007(2) 0.011(2)

loop_
_atom_type_symbol
_atom_type_description
_atom_type_scat_dispersion_real
_atom_type_scat_dispersion_imag
_atom_type_scat_source
C C 0.0137 0.0067 'International Tables Vol C Tables 4.2.6.8 and 6.1.1.4'
H H 0.0000 0.0000 'International Tables Vol C Tables 4.2.6.8 and 6.1.1.4'
Fe Fe -0.2673 2.5550 'International Tables Vol C Tables 4.2.6.8 and 6.1.1.4'
N N 0.0241 0.0134 'International Tables Vol C Tables 4.2.6.8 and 6.1.1.4'
O O 0.0389 0.0241 'International Tables Vol C Tables 4.2.6.8 and 6.1.1.4'

loop_
_geom_angle_atom_site_label_1
_geom_angle_atom_site_label_2
_geom_angle_atom_site_label_3
_geom_angle
_geom_angle_site_symmetry_1
_geom_angle_site_symmetry_3
_geom_angle_publ_flag
N1 Fe1 N1 98.7(2) . 15_656 ?
N1 Fe1 N1 98.7(2) . 16_665 ?
N1 Fe1 N1 98.7(2) 15_656 16_665 ?
N1 Fe1 N2 175.7(3) 15_656 16_665 ?
N1 Fe1 N2 80.9(3) 16_665 16_665 ?
N1 Fe1 N2 85.5(3) 15_656 . ?
N1 Fe1 N2 80.9(3) 15_656 15_656 ?
N1 Fe1 N2 85.5(3) . 16_665 ?
N1 Fe1 N2 175.7(3) 16_665 . ?
N1 Fe1 N2 85.5(3) 16_665 15_656 ?
N1 Fe1 N2 175.7(3) . 15_656 ?
N1 Fe1 N2 80.9(3) . . ?
N2 Fe1 N2 94.9(3) . 15_656 ?
N2 Fe1 N2 94.9(3) 16_665 15_656 ?
N2 Fe1 N2 94.9(3) . 16_665 ?
C1 N1 Fe1 120.8(5) . . ?
C5 N1 Fe1 117.5(5) . . ?
C5 N1 C1 121.7(6) . . ?
C6 N2 Fe1 111.2(5) . . ?
C10 N2 Fe1 127.4(6) . . ?
C10 N2 C6 120.0(7) . . ?
N4 N3 C11 120.0(8) . . ?
N3 N4 H4 118.2 . . ?
N3 N4 C12 123.7(7) . . ?
C12 N4 H4 118.2 . . ?
N1 C1 H1 122.0 . . ?
C2 C1 N1 116.0(9) . . ?
C2 C1 H1 122.0 . . ?
C1 C2 H2 117.8 . . ?
C1 C2 C3 124.3(9) . . ?
C3 C2 H2 117.8 . . ?
C2 C3 H3 123.2 . . ?
C4 C3 C2 113.7(8) . . ?
C4 C3 H3 123.2 . . ?
C3 C4 H4A 118.0 . . ?
C3 C4 C5 123.9(7) . . ?
C5 C4 H4A 118.0 . . ?
N1 C5 C4 119.6(7) . . ?
N1 C5 C6 114.2(6) . . ?
C6 C5 C4 126.2(7) . . ?
N2 C6 C5 116.1(7) . . ?
N2 C6 C7 121.8(7) . . ?
C5 C6 C7 122.1(7) . . ?
C6 C7 H7 125.2 . . ?
C8 C7 C6 109.6(8) . . ?
C8 C7 H7 125.2 . . ?
C7 C8 H8 117.4 . . ?
C9 C8 C7 125.2(8) . . ?
C9 C8 H8 117.4 . . ?
C8 C9 C11 117.4(9) . . ?
C10 C9 C8 115.6(9) . . ?
C10 C9 C11 125.9(11) . . ?
O1 C12 N4 118.1(7) . . ?
O1 C12 C13 116.2(7) . . ?
N4 C12 C13 124.3(6) . . ?
C14 C13 C12 120.7(7) 17_656 . ?
C14 C13 C12 121.1(6) . . ?
C14 C13 C14 118.1(8) 17_656 . ?
C13 C14 C13 121.8(8) 18_566 . ?
C13 C14 H14 119.1 18_566 . ?
C13 C14 H14 119.1 . . ?
N2 C10 C9 125.9(10) . . ?
N2 C10 H10 117.1 . . ?
C9 C10 H10 117.1 . . ?
N3 C11 C9 126.2(9) . . ?
N3 C11 H11 116.9 . . ?
C9 C11 H11 116.9 . . ?

loop_
_geom_bond_atom_site_label_1
_geom_bond_atom_site_label_2
_geom_bond_distance
_geom_bond_site_symmetry_2
_geom_bond_publ_flag
Fe1 N1 1.920(5) . ?
Fe1 N1 1.921(5) 15_656 ?
Fe1 N1 1.921(5) 16_665 ?
Fe1 N2 2.045(7) 15_656 ?
Fe1 N2 2.045(7) . ?
Fe1 N2 2.045(7) 16_665 ?
O1 C12 1.273(9) . ?
N1 C1 1.469(11) . ?
N1 C5 1.333(9) . ?
N2 C6 1.359(10) . ?
N2 C10 1.259(10) . ?
N3 N4 1.273(9) . ?
N3 C11 1.323(12) . ?
N4 H4 0.8800 . ?
N4 C12 1.373(9) . ?
C1 H1 0.9500 . ?
C1 C2 1.413(14) . ?
C2 H2 0.9500 . ?
C2 C3 1.500(14) . ?
C3 H3 0.9500 . ?
C3 C4 1.354(9) . ?
C4 H4A 0.9500 . ?
C4 C5 1.500(9) . ?
C5 C6 1.428(11) . ?
C6 C7 1.462(13) . ?
C7 H7 0.9500 . ?
C7 C8 1.407(15) . ?
C8 H8 0.9500 . ?
C8 C9 1.398(16) . ?
C9 C10 1.290(12) . ?
C9 C11 1.403(13) . ?
C12 C13 1.562(11) . ?
C13 C14 1.151(11) 17_656 ?
C13 C14 1.480(10) . ?
C14 H14 0.9500 . ?
C10 H10 0.9500 . ?
C11 H11 0.9500 . ?

loop_
_geom_torsion_atom_site_label_1
_geom_torsion_atom_site_label_2
_geom_torsion_atom_site_label_3
_geom_torsion_atom_site_label_4
_geom_torsion
_geom_torsion_site_symmetry_1
_geom_torsion_site_symmetry_2
_geom_torsion_site_symmetry_3
_geom_torsion_site_symmetry_4
_geom_torsion_publ_flag
Fe1 N1 C1 C2 171.0(6) . . . . ?
Fe1 N1 C5 C4 -175.6(6) . . . . ?
Fe1 N1 C5 C6 2.8(9) . . . . ?
Fe1 N2 C6 C5 4.0(9) . . . . ?
Fe1 N2 C6 C7 -175.0(9) . . . . ?
Fe1 N2 C10 C9 -177.9(10) . . . . ?
O1 C12 C13 C14 170.7(7) . . . . ?
O1 C12 C13 C14 -5.1(11) . . . 17_656 ?
N1 C1 C2 C3 10.4(13) . . . . ?
N1 C5 C6 N2 -4.5(11) . . . . ?
N1 C5 C6 C7 174.5(10) . . . . ?
N2 C6 C7 C8 -2.9(16) . . . . ?
N3 N4 C12 O1 15.4(12) . . . . ?
N3 N4 C12 C13 -178.2(8) . . . . ?
N4 N3 C11 C9 -177.6(10) . . . . ?
N4 C12 C13 C14 4.1(11) . . . . ?
N4 C12 C13 C14 -171.7(8) . . . 17_656 ?
C1 N1 C5 C4 3.8(11) . . . . ?
C1 N1 C5 C6 -177.9(7) . . . . ?
C1 C2 C3 C4 -7.5(14) . . . . ?
C2 C3 C4 C5 2.2(14) . . . . ?
C3 C4 C5 N1 -0.7(14) . . . . ?
C3 C4 C5 C6 -178.8(9) . . . . ?
C4 C5 C6 N2 173.7(8) . . . . ?
C4 C5 C6 C7 -7.3(16) . . . . ?
C5 N1 C1 C2 -8.4(11) . . . . ?
C5 C6 C7 C8 178.1(9) . . . . ?
C6 N2 C10 C9 17.2(17) . . . . ?
C6 C7 C8 C9 6.3(19) . . . . ?
C7 C8 C9 C10 1(2) . . . . ?
C7 C8 C9 C11 169.3(12) . . . . ?
C8 C9 C10 N2 -13.4(19) . . . . ?
C8 C9 C11 N3 -23.4(18) . . . . ?
C12 C13 C14 C13 177.8(6) . . . 18_566 ?
C14 C13 C14 C13 -6.3(16) 17_656 . . 18_566 ?
C10 N2 C6 C5 171.2(9) . . . . ?
C10 N2 C6 C7 -7.8(15) . . . . ?
C10 C9 C11 N3 143.9(13) . . . . ?
C11 N3 N4 C12 167.0(9) . . . . ?
C11 C9 C10 N2 179.1(11) . . . . ?

loop_
_twin_individual_id
_twin_individual_mass_fraction_refined
1 0.54(3)
2 0.46(3)

loop_
_smtbx_masks_void_nr
_smtbx_masks_void_average_x
_smtbx_masks_void_average_y
_smtbx_masks_void_average_z
_smtbx_masks_void_volume
_smtbx_masks_void_count_electrons
_smtbx_masks_void_content
1 -0.995 -0.030 -0.804 13036.2 6916.8 ?
